data_7209644
loop_
_publ_author_name
'Liu, Guang-Zhen'
'Li, Xiao-Dong'
'Li, Xiao-Ling'
'Wang, Li-Ya'

_publ_section_title
;
 Structural and fluorescent regulation of Cd(ii) coordination polymers
 with homoterephthalate by N-donor second ligands
;
_journal_issue 13
_journal_name_full CrystEngComm
_journal_page_first 2428
_journal_paper_doi 10.1039/c3ce26781d
_journal_volume 15
_journal_year 2013
_chemical_formula_sum 'C17 H31 Cd3 N9 O14'
_chemical_formula_weight 922.71
_chemical_name_systematic
;
?
;
_space_group_IT_number 14
_symmetry_cell_setting monoclinic
_symmetry_space_group_name_Hall '-P 2ybc'
_symmetry_space_group_name_H-M 'P 1 21/c 1'
_atom_sites_solution_hydrogens geom
_atom_sites_solution_primary direct
_atom_sites_solution_secondary difmap
_audit_creation_method SHELXL-97
_cell_angle_alpha 90.00
_cell_angle_beta 97.775(3)
_cell_angle_gamma 90.00
_cell_formula_units_Z 4
_cell_length_a 10.198(2)
_cell_length_b 22.367(5)
_cell_length_c 13.285(3)
_cell_measurement_reflns_used 9335
_cell_measurement_temperature 296(2)
_cell_measurement_theta_max 28.18
_cell_measurement_theta_min 2.39
_cell_volume 3002.4(11)
_computing_cell_refinement 'Bruker SMART'
_computing_data_collection 'Bruker SMART'
_computing_data_reduction 'Bruker SAINT'
_computing_molecular_graphics 'Bruker SHELXTL'
_computing_publication_material 'Bruker SHELXTL'
_computing_structure_refinement 'SHELXL-97 (Sheldrick, 1997)'
_computing_structure_solution 'SHELXS-97 (Sheldrick, 1990)'
_diffrn_ambient_temperature 296(2)
_diffrn_measured_fraction_theta_full 0.995
_diffrn_measured_fraction_theta_max 0.995
_diffrn_measurement_device_type 'CCD area detector'
_diffrn_measurement_method 'phi and omega scans'
_diffrn_radiation_monochromator graphite
_diffrn_radiation_source 'fine-focus sealed tube'
_diffrn_radiation_type MoK\a
_diffrn_radiation_wavelength 0.71073
_diffrn_reflns_av_R_equivalents 0.0473
_diffrn_reflns_av_sigmaI/netI 0.0433
_diffrn_reflns_limit_h_max 12
_diffrn_reflns_limit_h_min -12
_diffrn_reflns_limit_k_max 27
_diffrn_reflns_limit_k_min -27
_diffrn_reflns_limit_l_max 16
_diffrn_reflns_limit_l_min -16
_diffrn_reflns_number 21675
_diffrn_reflns_theta_full 25.50
_diffrn_reflns_theta_max 25.50
_diffrn_reflns_theta_min 2.39
_diffrn_standards_number 0
_exptl_absorpt_coefficient_mu 2.183
_exptl_absorpt_correction_T_max 0.6947
_exptl_absorpt_correction_T_min 0.5701
_exptl_absorpt_correction_type multi-scan
_exptl_absorpt_process_details sadabs
_exptl_crystal_colour colourless
_exptl_crystal_density_diffrn 2.041
_exptl_crystal_density_method 'not measured'
_exptl_crystal_description block
_exptl_crystal_F_000 1808
_exptl_crystal_size_max 0.29
_exptl_crystal_size_mid 0.23
_exptl_crystal_size_min 0.18
_refine_diff_density_max 3.036
_refine_diff_density_min -0.929
_refine_diff_density_rms 0.210
_refine_ls_extinction_method none
_refine_ls_goodness_of_fit_ref 1.077
_refine_ls_hydrogen_treatment constr
_refine_ls_matrix_type full
_refine_ls_number_parameters 389
_refine_ls_number_reflns 5563
_refine_ls_number_restraints 0
_refine_ls_restrained_S_all 1.077
_refine_ls_R_factor_all 0.0637
_refine_ls_R_factor_gt 0.0542
_refine_ls_shift/su_max 0.001
_refine_ls_shift/su_mean 0.000
_refine_ls_structure_factor_coef Fsqd
_refine_ls_weighting_details 'calc w=1/[\s^2^(Fo^2^)+(0.0757P)^2^+44.6947P] where P=(Fo^2^+2Fc^2^)/3'
_refine_ls_weighting_scheme calc
_refine_ls_wR_factor_gt 0.1587
_refine_ls_wR_factor_ref 0.1672
_reflns_number_gt 4745
_reflns_number_total 5563
_reflns_threshold_expression >2sigma(I)
_cod_data_source_file c3ce26781d.txt
_cod_data_source_block b2
_cod_depositor_comments
;
The following automatic conversions were performed:

'_symmetry_cell_setting' value 'Monoclinic' changed to 'monoclinic'
according to /home/saulius/struct/CIF-dictionaries/cif_core.dic
dictionary named 'cif_core.dic' version 2.4.2 from 2011-04-26.

Automatic conversion script
Id: cif_fix_values 1891 2012-01-12 08:04:46Z andrius 
;
_cod_original_cell_volume 3002.5(12)
_cod_original_sg_symbol_H-M P2(1)/c
_cod_database_code 7209644

loop_
_symmetry_equiv_pos_as_xyz
'x, y, z'
'-x, y+1/2, -z+1/2'
'-x, -y, -z'
'x, -y-1/2, z-1/2'

loop_
_atom_site_label
_atom_site_type_symbol
_atom_site_fract_x
_atom_site_fract_y
_atom_site_fract_z
_atom_site_U_iso_or_equiv
_atom_site_adp_type
_atom_site_occupancy
_atom_site_symmetry_multiplicity
_atom_site_calc_flag
_atom_site_refinement_flags
Cd1 Cd 0.79320(6) 0.41985(3) 0.68317(5) 0.02566(19) Uani 1 1 d .
Cd2 Cd 0.78837(6) 0.25642(3) 0.78465(4) 0.02250(18) Uani 1 1 d .
Cd3 Cd 0.33769(6) 0.39308(3) 0.99124(5) 0.02757(19) Uani 1 1 d .
O1 O 0.6739(10) 0.4849(4) 0.5637(8) 0.065(3) Uani 1 1 d .
O2 O 0.8892(10) 0.4892(4) 0.5798(7) 0.068(3) Uani 1 1 d .
O3 O 0.6365(9) 0.7736(3) 0.4742(6) 0.049(2) Uani 1 1 d .
O4 O 0.7299(8) 0.8378(3) 0.3828(6) 0.0414(17) Uani 1 1 d .
O5 O 0.2307(9) 0.4756(3) 1.0330(6) 0.049(2) Uani 1 1 d .
O6 O 0.2906(9) 0.5056(4) 0.8898(7) 0.057(2) Uani 1 1 d .
O7 O 0.8473(13) 0.5071(4) 0.7833(7) 0.083(4) Uani 1 1 d .
H1W H 0.8010 0.5078 0.8319 0.124 Uiso 1 1 d R
H2W H 0.8303 0.5378 0.7463 0.124 Uiso 1 1 d R
O8 O 0.8961(8) 0.1663(3) 0.7525(6) 0.0449(18) Uani 1 1 d .
H3W H 0.8496 0.1368 0.7671 0.067 Uiso 1 1 d R
H4W H 0.9712 0.1652 0.7891 0.067 Uiso 1 1 d R
O9 O 0.5930(8) 0.1989(4) 0.7436(6) 0.050(2) Uani 1 1 d .
H5W H 0.5709 0.1839 0.7976 0.075 Uiso 1 1 d R
H6W H 0.6073 0.1710 0.7030 0.075 Uiso 1 1 d R
O10 O 0.5115(8) 0.4133(4) 1.1348(6) 0.051(2) Uani 1 1 d .
H7W H 0.5759 0.4345 1.1212 0.077 Uiso 1 1 d R
H8W H 0.4833 0.4244 1.1891 0.077 Uiso 1 1 d R
O11 O 0.4982(10) 0.5612(4) 0.6531(8) 0.072(3) Uani 1 1 d .
H9W H 0.4167 0.5519 0.6471 0.108 Uiso 1 1 d R
H10W H 0.5290 0.5303 0.6275 0.108 Uiso 1 1 d R
O12 O 0.8441(8) 0.6315(3) 0.7210(6) 0.0484(19) Uani 1 1 d .
H11W H 0.7693 0.6300 0.6840 0.073 Uiso 1 1 d R
H12W H 0.8302 0.6323 0.7826 0.073 Uiso 1 1 d R
O13 O 0.1792(12) 0.9505(4) 0.1847(8) 0.078(3) Uani 1 1 d .
H13W H 0.1712 0.9579 0.2463 0.117 Uiso 1 1 d R
H14W H 0.1064 0.9658 0.1580 0.117 Uiso 1 1 d R
O14 O 0.5896(9) 0.8152(4) 0.1143(6) 0.055(2) Uani 1 1 d .
H15W H 0.6030 0.7882 0.0719 0.082 Uiso 1 1 d R
H16W H 0.5635 0.8504 0.1252 0.082 Uiso 1 1 d R
N1 N 0.7843(8) 0.2796(3) 0.6161(5) 0.0278(16) Uani 1 1 d .
N2 N 0.7656(8) 0.3371(3) 0.5792(6) 0.0296(17) Uani 1 1 d .
N3 N 0.7861(8) 0.2770(4) 0.4483(5) 0.0306(17) Uani 1 1 d .
N4 N 0.9691(8) 0.3187(4) 0.8203(6) 0.0316(17) Uani 1 1 d .
N5 N 0.9678(8) 0.3753(4) 0.7796(6) 0.0332(18) Uani 1 1 d .
N6 N 1.1580(8) 0.3642(4) 0.8801(6) 0.0367(19) Uani 1 1 d .
N7 N 0.6478(7) 0.3338(4) 0.8198(6) 0.0289(16) Uani 1 1 d .
N8 N 0.6445(7) 0.3922(3) 0.7874(6) 0.0286(16) Uani 1 1 d .
N9 N 0.4994(8) 0.3833(4) 0.8957(6) 0.0318(17) Uani 1 1 d .
C1 C 0.7675(12) 0.5655(4) 0.4819(8) 0.039(2) Uani 1 1 d .
C2 C 0.8779(12) 0.5993(5) 0.4783(9) 0.044(3) Uani 1 1 d .
H2 H 0.9596 0.5852 0.5085 0.053 Uiso 1 1 calc R
C3 C 0.8702(11) 0.6555(5) 0.4293(9) 0.043(3) Uani 1 1 d .
H3 H 0.9456 0.6788 0.4288 0.052 Uiso 1 1 calc R
C4 C 0.7475(11) 0.6755(4) 0.3816(7) 0.036(2) Uani 1 1 d .
C5 C 0.6375(12) 0.6402(5) 0.3833(8) 0.044(3) Uani 1 1 d .
H5 H 0.5561 0.6533 0.3509 0.053 Uiso 1 1 calc R
C6 C 0.6458(14) 0.5845(5) 0.4333(9) 0.050(3) Uani 1 1 d .
H6 H 0.5708 0.5609 0.4337 0.061 Uiso 1 1 calc R
C7 C 0.7785(14) 0.5088(5) 0.5440(8) 0.048(3) Uani 1 1 d .
C9 C 0.6988(9) 0.7854(4) 0.4022(7) 0.030(2) Uani 1 1 d .
C10 C 0.7959(10) 0.2464(4) 0.5356(7) 0.031(2) Uani 1 1 d .
H10 H 0.8097 0.2053 0.5392 0.037 Uiso 1 1 calc R
C11 C 0.7674(10) 0.3334(4) 0.4807(7) 0.029(2) Uani 1 1 d .
H11 H 0.7570 0.3663 0.4375 0.035 Uiso 1 1 calc R
C12 C 1.0834(10) 0.3148(5) 0.8786(8) 0.036(2) Uani 1 1 d .
H12 H 1.1103 0.2806 0.9156 0.044 Uiso 1 1 calc R
C13 C 1.0801(10) 0.3994(4) 0.8170(8) 0.035(2) Uani 1 1 d .
H13 H 1.1039 0.4381 0.8010 0.043 Uiso 1 1 calc R
C14 C 0.5580(9) 0.3308(4) 0.8833(7) 0.031(2) Uani 1 1 d .
H14 H 0.5379 0.2958 0.9158 0.038 Uiso 1 1 calc R
C15 C 0.5535(9) 0.4194(4) 0.8342(7) 0.029(2) Uani 1 1 d .
H15 H 0.5306 0.4595 0.8247 0.035 Uiso 1 1 calc R
C16 C 0.2305(11) 0.5139(4) 0.9644(8) 0.038(2) Uani 1 1 d .
C17 C 0.1504(15) 0.5696(5) 0.9720(10) 0.057(3) Uani 1 1 d .
H17A H 0.0654 0.5651 0.9318 0.086 Uiso 1 1 calc R
H17B H 0.1958 0.6031 0.9475 0.086 Uiso 1 1 calc R
H17C H 0.1388 0.5763 1.0417 0.086 Uiso 1 1 calc R
C18 C 0.7390(12) 0.7366(4) 0.3332(8) 0.038(2) Uani 1 1 d .
H18A H 0.6752 0.7353 0.2720 0.045 Uiso 1 1 calc R
H18B H 0.8244 0.7467 0.3134 0.045 Uiso 1 1 calc R

loop_
_atom_site_aniso_label
_atom_site_aniso_U_11
_atom_site_aniso_U_22
_atom_site_aniso_U_33
_atom_site_aniso_U_23
_atom_site_aniso_U_13
_atom_site_aniso_U_12
Cd1 0.0320(4) 0.0180(3) 0.0278(4) 0.0016(2) 0.0069(3) 0.0001(2)
Cd2 0.0274(3) 0.0198(3) 0.0206(3) 0.0012(2) 0.0041(2) -0.0011(2)
Cd3 0.0223(3) 0.0260(4) 0.0352(4) -0.0010(3) 0.0068(3) -0.0013(3)
O1 0.065(6) 0.034(5) 0.090(7) 0.029(4) -0.010(5) -0.009(4)
O2 0.086(7) 0.054(6) 0.075(6) 0.038(5) 0.048(5) 0.042(5)
O3 0.067(5) 0.031(4) 0.054(5) -0.003(3) 0.030(4) -0.002(4)
O4 0.053(5) 0.025(4) 0.050(4) 0.000(3) 0.018(3) 0.002(3)
O5 0.073(6) 0.030(4) 0.044(4) 0.000(3) 0.006(4) 0.007(4)
O6 0.065(6) 0.044(5) 0.066(6) -0.013(4) 0.029(4) -0.015(4)
O7 0.165(12) 0.028(4) 0.061(6) -0.008(4) 0.036(6) -0.014(6)
O8 0.046(4) 0.036(4) 0.056(5) 0.001(3) 0.016(3) 0.007(3)
O9 0.049(5) 0.054(5) 0.050(5) -0.014(4) 0.013(4) -0.023(4)
O10 0.044(4) 0.054(5) 0.056(5) -0.003(4) 0.008(4) -0.019(4)
O11 0.055(6) 0.052(6) 0.108(8) -0.016(5) 0.010(5) 0.009(5)
O12 0.049(5) 0.040(4) 0.057(5) -0.006(4) 0.013(4) 0.003(4)
O13 0.127(10) 0.045(5) 0.065(6) -0.004(4) 0.020(6) -0.001(6)
O14 0.071(6) 0.039(4) 0.058(5) 0.001(4) 0.019(4) 0.001(4)
N1 0.037(4) 0.024(4) 0.023(4) 0.003(3) 0.004(3) 0.003(3)
N2 0.043(5) 0.018(4) 0.029(4) -0.001(3) 0.006(3) 0.002(3)
N3 0.041(5) 0.029(4) 0.021(4) 0.000(3) 0.002(3) 0.002(3)
N4 0.025(4) 0.030(4) 0.038(4) 0.004(3) 0.000(3) -0.006(3)
N5 0.033(4) 0.029(4) 0.036(4) 0.003(3) 0.000(3) -0.005(3)
N6 0.027(4) 0.038(5) 0.043(5) 0.001(4) -0.002(3) -0.007(4)
N7 0.021(4) 0.028(4) 0.038(4) -0.001(3) 0.008(3) 0.002(3)
N8 0.027(4) 0.023(4) 0.037(4) 0.002(3) 0.008(3) 0.004(3)
N9 0.029(4) 0.027(4) 0.040(5) 0.000(3) 0.009(3) 0.003(3)
C1 0.066(7) 0.018(5) 0.034(5) 0.006(4) 0.013(5) 0.005(5)
C2 0.045(6) 0.038(6) 0.054(7) 0.014(5) 0.018(5) 0.013(5)
C3 0.043(6) 0.034(6) 0.056(7) 0.014(5) 0.017(5) 0.007(5)
C4 0.061(7) 0.017(4) 0.030(5) 0.001(4) 0.010(4) 0.008(4)
C5 0.058(7) 0.027(5) 0.042(6) 0.006(4) -0.010(5) 0.000(5)
C6 0.076(9) 0.022(5) 0.048(6) 0.004(4) -0.012(6) -0.020(5)
C7 0.088(10) 0.023(5) 0.035(6) 0.005(4) 0.022(6) 0.013(6)
C9 0.029(5) 0.027(5) 0.035(5) 0.002(4) 0.001(4) 0.006(4)
C10 0.048(6) 0.017(4) 0.028(5) -0.001(3) 0.006(4) -0.007(4)
C11 0.042(5) 0.021(4) 0.025(5) 0.004(3) 0.006(4) 0.005(4)
C12 0.029(5) 0.031(5) 0.047(6) 0.004(4) -0.004(4) -0.004(4)
C13 0.034(5) 0.023(5) 0.047(6) 0.004(4) -0.001(4) -0.009(4)
C14 0.026(5) 0.029(5) 0.041(5) 0.004(4) 0.010(4) 0.001(4)
C15 0.023(4) 0.020(4) 0.046(6) 0.001(4) 0.009(4) 0.006(3)
C16 0.047(6) 0.026(5) 0.039(6) -0.004(4) -0.001(5) 0.000(4)
C17 0.081(9) 0.036(6) 0.053(7) 0.000(5) 0.007(6) 0.021(6)
C18 0.058(7) 0.019(5) 0.039(6) 0.006(4) 0.011(5) 0.003(4)

loop_
_atom_type_symbol
_atom_type_description
_atom_type_scat_dispersion_real
_atom_type_scat_dispersion_imag
_atom_type_scat_source
C C 0.0033 0.0016 'International Tables Vol C Tables 4.2.6.8 and 6.1.1.4'
H H 0.0000 0.0000 'International Tables Vol C Tables 4.2.6.8 and 6.1.1.4'
N N 0.0061 0.0033 'International Tables Vol C Tables 4.2.6.8 and 6.1.1.4'
O O 0.0106 0.0060 'International Tables Vol C Tables 4.2.6.8 and 6.1.1.4'
Cd Cd -0.8075 1.2024 'International Tables Vol C Tables 4.2.6.8 and 6.1.1.4'

loop_
_geom_angle_atom_site_label_1
_geom_angle_atom_site_label_2
_geom_angle_atom_site_label_3
_geom_angle
_geom_angle_site_symmetry_1
_geom_angle_site_symmetry_3
N8 Cd1 N5 94.2(3) . .
N8 Cd1 N2 96.3(3) . .
N5 Cd1 N2 90.5(3) . .
N8 Cd1 O1 104.5(3) . .
N5 Cd1 O1 159.8(3) . .
N2 Cd1 O1 94.7(3) . .
N8 Cd1 O2 153.3(3) . .
N5 Cd1 O2 105.0(3) . .
N2 Cd1 O2 101.8(3) . .
O1 Cd1 O2 54.8(3) . .
N8 Cd1 O7 90.3(3) . .
N5 Cd1 O7 86.5(4) . .
N2 Cd1 O7 172.9(4) . .
O1 Cd1 O7 86.0(4) . .
O2 Cd1 O7 72.9(3) . .
N8 Cd1 C7 129.5(3) . .
N5 Cd1 C7 132.3(4) . .
N2 Cd1 C7 101.0(3) . .
O1 Cd1 C7 27.5(4) . .
O2 Cd1 C7 27.4(4) . .
O7 Cd1 C7 76.5(3) . .
N1 Cd2 N3 173.9(3) . 4_566
N1 Cd2 N4 88.4(3) . .
N3 Cd2 N4 96.4(3) 4_566 .
N1 Cd2 N7 95.6(3) . .
N3 Cd2 N7 88.1(3) 4_566 .
N4 Cd2 N7 90.4(3) . .
N1 Cd2 O8 87.9(3) . .
N3 Cd2 O8 87.6(3) 4_566 .
N4 Cd2 O8 100.0(3) . .
N7 Cd2 O8 169.1(3) . .
N1 Cd2 O9 89.7(3) . .
N3 Cd2 O9 85.7(3) 4_566 .
N4 Cd2 O9 175.6(3) . .
N7 Cd2 O9 85.9(3) . .
O8 Cd2 O9 83.8(3) . .
N9 Cd3 O5 130.0(3) . .
N9 Cd3 O4 133.8(3) . 2_646
O5 Cd3 O4 93.4(3) . 2_646
N9 Cd3 N6 101.2(3) . 1_455
O5 Cd3 N6 91.0(3) . 1_455
O4 Cd3 N6 91.4(3) 2_646 1_455
N9 Cd3 O10 87.1(3) . .
O5 Cd3 O10 88.9(3) . .
O4 Cd3 O10 77.7(3) 2_646 .
N6 Cd3 O10 169.1(3) 1_455 .
C7 O1 Cd1 91.6(7) . .
C7 O2 Cd1 91.6(7) . .
C9 O4 Cd3 104.4(6) . 2_656
C16 O5 Cd3 109.6(7) . .
Cd1 O7 H1W 109.1 . .
Cd1 O7 H2W 109.0 . .
H1W O7 H2W 109.5 . .
Cd2 O8 H3W 109.4 . .
Cd2 O8 H4W 109.1 . .
H3W O8 H4W 109.5 . .
Cd2 O9 H5W 109.2 . .
Cd2 O9 H6W 109.4 . .
H5W O9 H6W 109.5 . .
Cd3 O10 H7W 115.8 . .
Cd3 O10 H8W 114.9 . .
H7W O10 H8W 112.1 . .
H9W O11 H10W 100.0 . .
H11W O12 H12W 107.7 . .
H13W O13 H14W 97.6 . .
H15W O14 H16W 148.7 . .
C10 N1 N2 105.1(7) . .
C10 N1 Cd2 132.2(6) . .
N2 N1 Cd2 122.7(5) . .
C11 N2 N1 106.0(7) . .
C11 N2 Cd1 129.1(6) . .
N1 N2 Cd1 122.4(5) . .
C10 N3 C11 101.5(7) . .
C10 N3 Cd2 130.0(6) . 4_565
C11 N3 Cd2 128.4(6) . 4_565
C12 N4 N5 104.7(8) . .
C12 N4 Cd2 134.5(7) . .
N5 N4 Cd2 120.7(6) . .
C13 N5 N4 105.7(8) . .
C13 N5 Cd1 127.8(7) . .
N4 N5 Cd1 126.1(6) . .
C13 N6 C12 100.9(8) . .
C13 N6 Cd3 126.7(7) . 1_655
C12 N6 Cd3 130.3(7) . 1_655
C14 N7 N8 104.8(7) . .
C14 N7 Cd2 125.8(6) . .
N8 N7 Cd2 129.2(5) . .
C15 N8 N7 106.1(7) . .
C15 N8 Cd1 136.4(6) . .
N7 N8 Cd1 117.3(5) . .
C15 N9 C14 103.3(8) . .
C15 N9 Cd3 134.1(6) . .
C14 N9 Cd3 122.4(6) . .
C2 C1 C6 120.4(9) . .
C2 C1 C7 119.0(11) . .
C6 C1 C7 120.5(11) . .
C1 C2 C3 121.0(11) . .
C1 C2 H2 119.5 . .
C3 C2 H2 119.5 . .
C4 C3 C2 119.1(10) . .
C4 C3 H3 120.5 . .
C2 C3 H3 120.5 . .
C5 C4 C3 119.3(9) . .
C5 C4 C18 121.9(10) . .
C3 C4 C18 118.8(10) . .
C4 C5 C6 121.3(11) . .
C4 C5 H5 119.3 . .
C6 C5 H5 119.3 . .
C1 C6 C5 118.9(11) . .
C1 C6 H6 120.5 . .
C5 C6 H6 120.5 . .
O2 C7 O1 121.6(10) . .
O2 C7 C1 120.1(12) . .
O1 C7 C1 118.1(11) . .
O2 C7 Cd1 61.0(6) . .
O1 C7 Cd1 60.9(6) . .
C1 C7 Cd1 170.0(7) . .
O3 C9 O4 121.8(9) . .
O3 C9 C18 121.3(9) . .
O4 C9 C18 117.0(8) . .
N1 C10 N3 114.2(8) . .
N1 C10 H10 122.9 . .
N3 C10 H10 122.9 . .
N2 C11 N3 113.3(8) . .
N2 C11 H11 123.3 . .
N3 C11 H11 123.3 . .
N4 C12 N6 114.3(9) . .
N4 C12 H12 122.9 . .
N6 C12 H12 122.9 . .
N5 C13 N6 114.4(9) . .
N5 C13 H13 122.8 . .
N6 C13 H13 122.8 . .
N7 C14 N9 113.1(8) . .
N7 C14 H14 123.4 . .
N9 C14 H14 123.4 . .
N9 C15 N8 112.6(8) . .
N9 C15 H15 123.7 . .
N8 C15 H15 123.7 . .
O6 C16 O5 121.6(10) . .
O6 C16 C17 120.5(10) . .
O5 C16 C17 117.9(10) . .
C16 C17 H17A 109.5 . .
C16 C17 H17B 109.5 . .
H17A C17 H17B 109.5 . .
C16 C17 H17C 109.5 . .
H17A C17 H17C 109.5 . .
H17B C17 H17C 109.5 . .
C4 C18 C9 113.5(8) . .
C4 C18 H18A 108.9 . .
C9 C18 H18A 108.9 . .
C4 C18 H18B 108.9 . .
C9 C18 H18B 108.9 . .
H18A C18 H18B 107.7 . .

loop_
_geom_bond_atom_site_label_1
_geom_bond_atom_site_label_2
_geom_bond_distance
_geom_bond_site_symmetry_2
Cd1 N8 2.273(8) .
Cd1 N5 2.278(8) .
Cd1 N2 2.304(7) .
Cd1 O1 2.365(8) .
Cd1 O2 2.369(8) .
Cd1 O7 2.384(9) .
Cd1 C7 2.707(10) .
Cd2 N1 2.294(7) .
Cd2 N3 2.302(7) 4_566
Cd2 N4 2.308(8) .
Cd2 N7 2.334(8) .
Cd2 O8 2.362(7) .
Cd2 O9 2.373(7) .
Cd3 N9 2.224(8) .
Cd3 O5 2.252(8) .
Cd3 O4 2.262(7) 2_646
Cd3 N6 2.285(8) 1_455
Cd3 O10 2.463(8) .
O1 C7 1.252(16) .
O2 C7 1.245(16) .
O3 C9 1.247(12) .
O4 C9 1.251(12) .
O4 Cd3 2.262(7) 2_656
O5 C16 1.250(13) .
O6 C16 1.248(13) .
O7 H1W 0.8500 .
O7 H2W 0.8499 .
O8 H3W 0.8499 .
O8 H4W 0.8500 .
O9 H5W 0.8500 .
O9 H6W 0.8499 .
O10 H7W 0.8501 .
O10 H8W 0.8499 .
O11 H9W 0.8500 .
O11 H10W 0.8500 .
O12 H11W 0.8500 .
O12 H12W 0.8500 .
O13 H13W 0.8499 .
O13 H14W 0.8500 .
O14 H15W 0.8500 .
O14 H16W 0.8492 .
N1 C10 1.321(12) .
N1 N2 1.379(10) .
N2 C11 1.314(11) .
N3 C10 1.338(12) .
N3 C11 1.355(12) .
N3 Cd2 2.302(7) 4_565
N4 C12 1.312(13) .
N4 N5 1.375(11) .
N5 C13 1.302(12) .
N6 C13 1.333(13) .
N6 C12 1.341(13) .
N6 Cd3 2.285(8) 1_655
N7 C14 1.329(11) .
N7 N8 1.375(11) .
N8 C15 1.332(11) .
N9 C15 1.322(12) .
N9 C14 1.337(12) .
C1 C2 1.362(16) .
C1 C6 1.387(17) .
C1 C7 1.509(13) .
C2 C3 1.412(14) .
C2 H2 0.9300 .
C3 C4 1.398(15) .
C3 H3 0.9300 .
C4 C5 1.376(16) .
C4 C18 1.507(12) .
C5 C6 1.407(14) .
C5 H5 0.9300 .
C6 H6 0.9300 .
C9 C18 1.516(13) .
C10 H10 0.9300 .
C11 H11 0.9300 .
C12 H12 0.9300 .
C13 H13 0.9300 .
C14 H14 0.9300 .
C15 H15 0.9300 .
C16 C17 1.501(15) .
C17 H17A 0.9600 .
C17 H17B 0.9600 .
C17 H17C 0.9600 .
C18 H18A 0.9700 .
C18 H18B 0.9700 .

loop_
_geom_hbond_atom_site_label_D
_geom_hbond_atom_site_label_H
_geom_hbond_atom_site_label_A
_geom_hbond_distance_DH
_geom_hbond_distance_HA
_geom_hbond_distance_DA
_geom_hbond_angle_DHA
_geom_hbond_site_symmetry_A
O14 H16W O11 0.85 2.13 2.984(13) 179.7 4_575
O14 H15W O3 0.85 1.96 2.806(11) 179.1 4_575
O13 H14W O2 0.85 2.53 3.375(17) 179.6 4_475
O13 H13W O6 0.85 2.27 2.973(14) 140.2 4_575
O12 H12W O4 0.85 1.91 2.669(10) 148.9 4_576
O12 H11W O14 0.85 2.29 3.028(12) 145.0 4_576
O11 H10W O1 0.85 2.07 2.848(14) 152.6 .
O11 H9W O13 0.85 2.54 3.346(16) 159.0 4_576
O10 H8W O11 0.85 2.10 2.889(13) 153.6 3_667
O10 H7W O6 0.85 1.93 2.766(11) 168.0 3_667
O9 H6W O10 0.85 2.26 2.958(11) 140.0 4_565
O9 H5W O14 0.85 2.14 2.843(11) 140.2 3_666
O8 H4W O12 0.85 2.05 2.738(11) 137.5 2_746
O8 H3W O13 0.85 2.09 2.879(12) 154.3 3_666
O7 H2W O12 0.85 2.13 2.902(12) 151.1 .
O7 H1W O5 0.85 1.90 2.695(12) 154.4 3_667

loop_
_geom_torsion_atom_site_label_1
_geom_torsion_atom_site_label_2
_geom_torsion_atom_site_label_3
_geom_torsion_atom_site_label_4
_geom_torsion
_geom_torsion_site_symmetry_1
N8 Cd1 O1 C7 157.5(7) .
N5 Cd1 O1 C7 -0.4(14) .
N2 Cd1 O1 C7 -104.8(7) .
O2 Cd1 O1 C7 -3.6(7) .
O7 Cd1 O1 C7 68.2(7) .
N8 Cd1 O2 C7 -40.5(12) .
N5 Cd1 O2 C7 -175.2(7) .
N2 Cd1 O2 C7 91.1(7) .
O1 Cd1 O2 C7 3.7(7) .
O7 Cd1 O2 C7 -93.7(8) .
N9 Cd3 O5 C16 28.3(9) .
O4 Cd3 O5 C16 -168.9(8) 2_646
N6 Cd3 O5 C16 -77.4(8) 1_455
O10 Cd3 O5 C16 113.5(8) .
N3 Cd2 N1 C10 -23(3) 4_566
N4 Cd2 N1 C10 119.8(9) .
N7 Cd2 N1 C10 -150.0(9) .
O8 Cd2 N1 C10 19.7(9) .
O9 Cd2 N1 C10 -64.1(9) .
N3 Cd2 N1 N2 156(2) 4_566
N4 Cd2 N1 N2 -61.1(7) .
N7 Cd2 N1 N2 29.1(7) .
O8 Cd2 N1 N2 -161.2(7) .
O9 Cd2 N1 N2 115.0(7) .
C10 N1 N2 C11 0.1(10) .
Cd2 N1 N2 C11 -179.2(6) .
C10 N1 N2 Cd1 -163.4(6) .
Cd2 N1 N2 Cd1 17.3(9) .
N8 Cd1 N2 C11 143.6(8) .
N5 Cd1 N2 C11 -122.1(8) .
O1 Cd1 N2 C11 38.4(9) .
O2 Cd1 N2 C11 -16.6(9) .
O7 Cd1 N2 C11 -57(3) .
C7 Cd1 N2 C11 11.3(9) .
N8 Cd1 N2 N1 -57.0(7) .
N5 Cd1 N2 N1 37.3(7) .
O1 Cd1 N2 N1 -162.2(7) .
O2 Cd1 N2 N1 142.8(7) .
O7 Cd1 N2 N1 102(3) .
C7 Cd1 N2 N1 170.7(7) .
N1 Cd2 N4 C12 -135.5(10) .
N3 Cd2 N4 C12 40.8(10) 4_566
N7 Cd2 N4 C12 128.9(10) .
O8 Cd2 N4 C12 -47.9(10) .
O9 Cd2 N4 C12 160(3) .
N1 Cd2 N4 N5 48.0(7) .
N3 Cd2 N4 N5 -135.7(7) 4_566
N7 Cd2 N4 N5 -47.5(7) .
O8 Cd2 N4 N5 135.6(7) .
O9 Cd2 N4 N5 -16(4) .
C12 N4 N5 C13 0.1(11) .
Cd2 N4 N5 C13 177.5(7) .
C12 N4 N5 Cd1 -173.1(7) .
Cd2 N4 N5 Cd1 4.3(10) .
N8 Cd1 N5 C13 -125.7(9) .
N2 Cd1 N5 C13 137.9(9) .
O1 Cd1 N5 C13 32.8(15) .
O2 Cd1 N5 C13 35.5(9) .
O7 Cd1 N5 C13 -35.7(9) .
C7 Cd1 N5 C13 32.6(10) .
N8 Cd1 N5 N4 45.9(8) .
N2 Cd1 N5 N4 -50.4(8) .
O1 Cd1 N5 N4 -155.5(9) .
O2 Cd1 N5 N4 -152.8(7) .
O7 Cd1 N5 N4 136.0(8) .
C7 Cd1 N5 N4 -155.8(7) .
N1 Cd2 N7 C14 143.9(8) .
N3 Cd2 N7 C14 -31.3(8) 4_566
N4 Cd2 N7 C14 -127.7(8) .
O8 Cd2 N7 C14 35.5(19) .
O9 Cd2 N7 C14 54.6(8) .
N1 Cd2 N7 N8 -41.5(8) .
N3 Cd2 N7 N8 143.4(8) 4_566
N4 Cd2 N7 N8 47.0(8) .
O8 Cd2 N7 N8 -149.8(12) .
O9 Cd2 N7 N8 -130.8(8) .
C14 N7 N8 C15 0.1(10) .
Cd2 N7 N8 C15 -175.4(6) .
C14 N7 N8 Cd1 176.4(6) .
Cd2 N7 N8 Cd1 0.8(10) .
N5 Cd1 N8 C15 128.2(9) .
N2 Cd1 N8 C15 -140.9(9) .
O1 Cd1 N8 C15 -44.3(10) .
O2 Cd1 N8 C15 -8.3(14) .
O7 Cd1 N8 C15 41.6(10) .
C7 Cd1 N8 C15 -31.1(11) .
N5 Cd1 N8 N7 -46.5(7) .
N2 Cd1 N8 N7 44.4(7) .
O1 Cd1 N8 N7 140.9(6) .
O2 Cd1 N8 N7 177.0(7) .
O7 Cd1 N8 N7 -133.1(7) .
C7 Cd1 N8 N7 154.2(6) .
O5 Cd3 N9 C15 -10.7(11) .
O4 Cd3 N9 C15 -166.6(8) 2_646
N6 Cd3 N9 C15 90.3(9) 1_455
O10 Cd3 N9 C15 -96.8(9) .
O5 Cd3 N9 C14 175.9(7) .
O4 Cd3 N9 C14 20.0(9) 2_646
N6 Cd3 N9 C14 -83.1(8) 1_455
O10 Cd3 N9 C14 89.8(8) .
C6 C1 C2 C3 3.0(17) .
C7 C1 C2 C3 -173.9(10) .
C1 C2 C3 C4 -1.8(17) .
C2 C3 C4 C5 0.0(16) .
C2 C3 C4 C18 177.5(10) .
C3 C4 C5 C6 0.7(16) .
C18 C4 C5 C6 -176.7(10) .
C2 C1 C6 C5 -2.2(17) .
C7 C1 C6 C5 174.6(10) .
C4 C5 C6 C1 0.3(18) .
Cd1 O2 C7 O1 -6.7(12) .
Cd1 O2 C7 C1 168.5(8) .
Cd1 O1 C7 O2 6.7(12) .
Cd1 O1 C7 C1 -168.6(8) .
C2 C1 C7 O2 -9.7(16) .
C6 C1 C7 O2 173.5(11) .
C2 C1 C7 O1 165.7(11) .
C6 C1 C7 O1 -11.1(16) .
C2 C1 C7 Cd1 84(6) .
C6 C1 C7 Cd1 -93(6) .
N8 Cd1 C7 O2 157.7(7) .
N5 Cd1 C7 O2 6.3(9) .
N2 Cd1 C7 O2 -94.5(7) .
O1 Cd1 C7 O2 -173.5(12) .
O7 Cd1 C7 O2 78.7(8) .
N8 Cd1 C7 O1 -28.8(9) .
N5 Cd1 C7 O1 179.8(7) .
N2 Cd1 C7 O1 79.0(8) .
O2 Cd1 C7 O1 173.5(12) .
O7 Cd1 C7 O1 -107.8(8) .
N8 Cd1 C7 C1 58(6) .
N5 Cd1 C7 C1 -93(6) .
N2 Cd1 C7 C1 166(6) .
O1 Cd1 C7 C1 87(6) .
O2 Cd1 C7 C1 -100(6) .
O7 Cd1 C7 C1 -21(6) .
Cd3 O4 C9 O3 4.0(11) 2_656
Cd3 O4 C9 C18 -176.6(7) 2_656
N2 N1 C10 N3 -0.2(11) .
Cd2 N1 C10 N3 179.0(6) .
C11 N3 C10 N1 0.2(11) .
Cd2 N3 C10 N1 -176.8(6) 4_565
N1 N2 C11 N3 0.0(11) .
Cd1 N2 C11 N3 162.0(7) .
C10 N3 C11 N2 -0.2(11) .
Cd2 N3 C11 N2 176.9(6) 4_565
N5 N4 C12 N6 0.1(12) .
Cd2 N4 C12 N6 -176.7(7) .
C13 N6 C12 N4 -0.2(12) .
Cd3 N6 C12 N4 163.6(7) 1_655
N4 N5 C13 N6 -0.2(12) .
Cd1 N5 C13 N6 172.8(7) .
C12 N6 C13 N5 0.3(12) .
Cd3 N6 C13 N5 -164.4(7) 1_655
N8 N7 C14 N9 -1.3(11) .
Cd2 N7 C14 N9 174.4(6) .
C15 N9 C14 N7 1.9(11) .
Cd3 N9 C14 N7 177.1(6) .
C14 N9 C15 N8 -1.8(11) .
Cd3 N9 C15 N8 -176.1(7) .
N7 N8 C15 N9 1.1(11) .
Cd1 N8 C15 N9 -174.0(7) .
Cd3 O5 C16 O6 -4.3(13) .
Cd3 O5 C16 C17 173.1(9) .
C5 C4 C18 C9 83.0(12) .
C3 C4 C18 C9 -94.5(12) .
O3 C9 C18 C4 -23.2(15) .
O4 C9 C18 C4 157.5(10) .
